data_7710286
loop_
_publ_author_name
'Almoussawi, Batoul'
'Duffort, Victor'
'Arevalo-Lopez, Angel M'
'Braun, Maxime'
'Djelal, Nora'
'Kabbour, Houria'

_publ_section_title
;
 Preparation, characterization and DFT+U study of the polar
 Fe<sup>3+</sup>-based phase
 Ba<sub>5</sub>Fe<sub>2</sub>ZnIn<sub>4</sub>S<sub>15</sub> containing
 <i>S</i> = 5/2 zigzag chains.
;
_journal_issue 24
_journal_name_full 'Dalton transactions (Cambridge, England : 2003)'
_journal_page_first 9522
_journal_page_last 9530
_journal_paper_doi 10.1039/d2dt00733a
_journal_volume 51
_journal_year 2022
_chemical_formula_sum 'Ba5 Fe2 In4 S15 Zn'
_chemical_formula_weight 1804
_space_group_IT_number 40
_space_group_name_Hall 'A 2 -2a'
_space_group_name_H-M_alt 'A m a 2'
_symmetry_cell_setting orthorhombic
_symmetry_Int_Tables_number 40
_symmetry_space_group_name_Hall 'A 2 -2a'
_symmetry_space_group_name_H-M 'A m a 2'
_audit_update_record
;
2022-01-31 deposited with the CCDC.	2022-05-18 downloaded from the CCDC.
;
_cell_angle_alpha 90
_cell_angle_beta 90
_cell_angle_gamma 90
_cell_formula_units_Z 4
_cell_length_a 23.4580(19)
_cell_length_b 18.551(6)
_cell_length_c 6.464(5)
_cell_measurement_reflns_used 37736
_cell_measurement_temperature 293
_cell_measurement_theta_max 19.72
_cell_measurement_theta_min 1.73
_cell_volume 2813(2)
_diffrn_ambient_temperature 293
_diffrn_measured_fraction_theta_full 1
_diffrn_measured_fraction_theta_max 1
_diffrn_measurement_device 'four-circle diffractometer'
_diffrn_measurement_device_type 'Bruker CCD'
_diffrn_measurement_method 'Bruker CCD'
_diffrn_radiation_monochromator graphite
_diffrn_radiation_probe x-ray
_diffrn_radiation_source 'X-ray tube'
_diffrn_radiation_type 'Ag K\a'
_diffrn_radiation_wavelength 0.56087
_diffrn_reflns_av_R_equivalents 0.119
_diffrn_reflns_av_unetI/netI 0.0421
_diffrn_reflns_limit_h_max 28
_diffrn_reflns_limit_h_min -28
_diffrn_reflns_limit_k_max 22
_diffrn_reflns_limit_k_min -22
_diffrn_reflns_limit_l_max 7
_diffrn_reflns_limit_l_min -7
_diffrn_reflns_number 37736
_diffrn_reflns_theta_full 19.72
_diffrn_reflns_theta_max 19.72
_diffrn_reflns_theta_min 1.73
_exptl_absorpt_coefficient_mu 6.841
_exptl_absorpt_correction_T_max 0.7387
_exptl_absorpt_correction_T_min 0.6607
_exptl_absorpt_correction_type analytical
_exptl_absorpt_process_details 'SADABS-2016 (Krause, L. et al, J. Appl. Cryst. 48 (2015) 3-10)'
_exptl_crystal_colour black
_exptl_crystal_density_diffrn 4.2599
_exptl_crystal_description platelet
_exptl_crystal_F_000 3192
_exptl_crystal_size_max 0.065
_exptl_crystal_size_mid 0.05
_exptl_crystal_size_min 0.005
_refine_diff_density_max 1.39
_refine_diff_density_min -1.86
_refine_ls_abs_structure_details '  1190 of Friedel pairs used in the refinement'
_refine_ls_abs_structure_Flack 0.05(5)
_refine_ls_extinction_method none
_refine_ls_goodness_of_fit_gt 1.47
_refine_ls_goodness_of_fit_ref 1.42
_refine_ls_number_constraints 1
_refine_ls_number_parameters 133
_refine_ls_number_reflns 2633
_refine_ls_number_restraints 0
_refine_ls_R_factor_all 0.0382
_refine_ls_R_factor_gt 0.0315
_refine_ls_shift/su_max 0.0178
_refine_ls_shift/su_mean 0.0014
_refine_ls_structure_factor_coef F
_refine_ls_weighting_details w=1/(\s^2^(F)+0.0001F^2^)
_refine_ls_weighting_scheme sigma
_refine_ls_wR_factor_gt 0.0374
_refine_ls_wR_factor_ref 0.0386
_reflns_number_gt 2325
_reflns_number_total 2633
_reflns_threshold_expression I>3\s(I)
_cod_data_source_file d2dt00733a2.cif
_cod_data_source_block I
_cod_depositor_comments
;
The following automatic conversions were performed:

data item '_diffrn_radiation_probe' value 'X-ray' was changed to
'x-ray' in accordance with the
/home/data/users/saulius/crontab/automatic-downloads/rss-feeds/RSC/lib/dictionaries/cif_core.dic
dictionary named 'cif_core.dic' version 2.4.2 last updated on
2011-04-26.

Automatic conversion script
Id: cif_fix_values 7556 2019-12-06 15:28:31Z antanas 

 Adding full bibliography for 7710286.cif.
;
_cod_original_formula_sum 'Ba5 Fe2 Zn In4 S15'
_cod_database_code 7710286

loop_
_space_group_symop_id
_space_group_symop_operation_xyz
1 x,y,z
2 -x,-y,z
3 x+1/2,-y,z
4 -x+1/2,y,z
5 x,y+1/2,z+1/2
6 -x,-y+1/2,z+1/2
7 x+1/2,-y+1/2,z+1/2
8 -x+1/2,y+1/2,z+1/2

loop_
_atom_site_label
_atom_site_type_symbol
_atom_site_fract_x
_atom_site_fract_y
_atom_site_fract_z
_atom_site_adp_type
_atom_site_U_iso_or_equiv
_atom_site_site_symmetry_multiplicity
_atom_site_occupancy
_atom_site_calc_flag
_atom_site_refinement_flags
_atom_site_disorder_assembly
_atom_site_disorder_group
Ba1 Ba 0.75 0.34541(7) 0.147(2) Uani 0.0128(4) 4 1 d . . .
Ba2 Ba 0.61457(3) 0.13332(4) 0.068(2) Uani 0.0110(2) 8 1 d . . .
Ba3 Ba 0.10987(3) 0.16031(4) 0.102(2) Uani 0.0126(2) 8 1 d . . .
In1 In 0.5 0.5 0.078(2) Uani 0.0118(4) 4 1 d . . .
In2 In 0.75 0.69547(8) 0.183(2) Uani 0.0125(4) 4 1 d . . .
In3 In 0.66016(4) 0.52979(6) 0.055(2) Uani 0.0203(3) 8 1 d . . .
Fe1 Fe 0.47101(7) 0.69620(10) 0.130(2) Uani 0.0071(5) 8 1 d . . .
Zn1 Zn 0.75 0.52836(12) 0.531(2) Uani 0.0079(6) 4 1 d . . .
S1 S 0.75 0.8245(3) 0.142(2) Uani 0.0122(14) 4 1 d . . .
S2 S 0.37633(11) 0.69643(16) 0.088(2) Uani 0.0100(9) 8 1 d . . .
S3 S 0.51069(14) 0.70254(19) -0.186(2) Uani 0.0125(10) 8 1 d . . .
S4 S 0.49966(15) 0.60120(19) 0.323(2) Uani 0.0125(10) 8 1 d . . .
S5 S 0.75 0.6575(2) 0.551(2) Uani 0.0112(13) 4 1 d . . .
S6 S 0.65417(12) 0.65980(17) 0.066(2) Uani 0.0121(9) 8 1 d . . .
S7 S 0.66700(13) 0.47875(19) 0.391(2) Uani 0.0133(10) 8 1 d . . .
S8 S 0.58174(14) 0.4932(2) -0.158(2) Uani 0.0137(11) 8 1 d . . .
S9 S 0.75 0.4937(3) -0.113(2) Uani 0.0143(15) 4 1 d . . .

loop_
_atom_site_aniso_label
_atom_site_aniso_type_symbol
_atom_site_aniso_U_11
_atom_site_aniso_U_22
_atom_site_aniso_U_33
_atom_site_aniso_U_12
_atom_site_aniso_U_13
_atom_site_aniso_U_23
Ba1 Ba 0.0048(5) 0.0219(7) 0.0116(7) 0 0 0.0002(5)
Ba2 Ba 0.0075(3) 0.0119(4) 0.0136(5) 0.0006(3) 0.0016(4) -0.0010(4)
Ba3 Ba 0.0081(3) 0.0193(4) 0.0105(5) -0.0001(3) 0.0006(4) -0.0027(4)
In1 In 0.0110(6) 0.0133(7) 0.0112(7) -0.0004(5) 0 0
In2 In 0.0084(6) 0.0123(8) 0.0169(8) 0 0 0.0014(6)
In3 In 0.0194(5) 0.0230(6) 0.0187(6) 0.0010(4) -0.0019(5) 0.0003(6)
Fe1 Fe 0.0044(8) 0.0100(10) 0.0069(10) -0.0004(7) 0.0007(8) -0.0002(8)
Zn1 Zn 0.0046(9) 0.0119(11) 0.0072(13) 0 0 -0.0008(9)
S1 S 0.008(2) 0.015(3) 0.014(3) 0 0 0.003(2)
S2 S 0.0031(13) 0.0142(16) 0.0127(18) -0.0009(11) -0.0011(15) -0.0018(18)
S3 S 0.0128(17) 0.0128(19) 0.0118(19) -0.0004(14) 0.0050(14) 0.0038(16)
S4 S 0.0110(15) 0.0120(19) 0.0144(19) 0.0031(12) -0.0032(14) 0.0014(15)
S5 S 0.0065(19) 0.013(2) 0.014(3) 0 0 0.000(2)
S6 S 0.0100(14) 0.0135(16) 0.0129(18) -0.0004(12) -0.0043(15) -0.0005(19)
S7 S 0.0111(16) 0.0161(19) 0.0127(19) -0.0021(14) 0.0005(15) 0.0016(16)
S8 S 0.0112(16) 0.015(2) 0.0147(19) -0.0014(14) 0.0062(15) -0.0016(16)
S9 S 0.008(2) 0.022(3) 0.012(3) 0 0 0.003(2)

loop_
_atom_type_symbol
_atom_type_scat_dispersion_real
_atom_type_scat_dispersion_imag
_atom_type_scat_source
Ba -0.6940 1.5004 'International Tables Vol C tables 4.2.6.8 and 6.1.1.1'
Fe 0.2886 0.5448 'International Tables Vol C tables 4.2.6.8 and 6.1.1.1'
In -1.2843 0.8542 'International Tables Vol C tables 4.2.6.8 and 6.1.1.1'
S 0.0826 0.0763 'International Tables Vol C tables 4.2.6.8 and 6.1.1.1'
Zn 0.3242 0.9375 'International Tables Vol C tables 4.2.6.8 and 6.1.1.1'

loop_
_exptl_crystal_face_index_h
_exptl_crystal_face_index_k
_exptl_crystal_face_index_l
_exptl_crystal_face_perp_dist
? ? ? ?

loop_
_geom_angle_atom_site_label_1
_geom_angle_atom_site_label_2
_geom_angle_atom_site_label_3
_geom_angle_site_symmetry_1
_geom_angle_site_symmetry_2
_geom_angle_site_symmetry_3
_geom_angle
_geom_angle_publ_flag
Ba3 Ba1 Ba3 6_655 . 7_555 96.4(3) ?
Ba3 Ba1 In2 6_655 . 5_544 118.20(11) ?
Ba3 Ba1 In3 6_655 . . 120.3(2) ?
Ba3 Ba1 In3 6_655 . 4_655 74.43(17) ?
Ba3 Ba1 S1 6_655 . 5_544 131.21(18) ?
Ba3 Ba1 S1 6_655 . 5_545 48.36(18) ?
Ba3 Ba1 S2 6_655 . 2_665 142.3(4) ?
Ba3 Ba1 S2 6_655 . 3_565 50.2(3) ?
Ba3 Ba1 S9 6_655 . . 111.60(16) ?
Ba3 Ba1 In2 7_555 . 5_544 118.20(11) ?
Ba3 Ba1 In3 7_555 . . 74.43(17) ?
Ba3 Ba1 In3 7_555 . 4_655 120.3(2) ?
Ba3 Ba1 S1 7_555 . 5_544 131.21(18) ?
Ba3 Ba1 S1 7_555 . 5_545 48.36(18) ?
Ba3 Ba1 S2 7_555 . 2_665 50.2(3) ?
Ba3 Ba1 S2 7_555 . 3_565 142.3(4) ?
Ba3 Ba1 S9 7_555 . . 111.60(16) ?
In2 Ba1 In3 5_544 . . 117.7(3) ?
In2 Ba1 In3 5_544 . 4_655 117.7(3) ?
In2 Ba1 S1 5_544 . 5_544 36.02(18) ?
In2 Ba1 S1 5_544 . 5_545 130.25(19) ?
In2 Ba1 S2 5_544 . 2_665 74.9(3) ?
In2 Ba1 S2 5_544 . 3_565 74.9(3) ?
In2 Ba1 S9 5_544 . . 101.4(4) ?
In3 Ba1 In3 . . 4_655 62.51(5) ?
In3 Ba1 S1 . . 5_544 87.3(3) ?
In3 Ba1 S1 . . 5_545 104.3(3) ?
In3 Ba1 S2 . . 2_665 72.27(8) ?
In3 Ba1 S2 . . 3_565 133.78(18) ?
In3 Ba1 S9 . . . 37.33(17) ?
In3 Ba1 S1 4_655 . 5_544 87.3(3) ?
In3 Ba1 S1 4_655 . 5_545 104.3(3) ?
In3 Ba1 S2 4_655 . 2_665 133.78(18) ?
In3 Ba1 S2 4_655 . 3_565 72.27(8) ?
In3 Ba1 S9 4_655 . . 37.33(17) ?
S1 Ba1 S1 5_544 . 5_545 166.28(13) ?
S1 Ba1 S2 5_544 . 2_665 81.3(3) ?
S1 Ba1 S2 5_544 . 3_565 81.3(3) ?
S1 Ba1 S9 5_544 . . 65.4(3) ?
S1 Ba1 S2 5_545 . 2_665 95.3(3) ?
S1 Ba1 S2 5_545 . 3_565 95.3(3) ?
S1 Ba1 S9 5_545 . . 128.4(3) ?
S2 Ba1 S2 2_665 . 3_565 147.5(3) ?
S2 Ba1 S9 2_665 . . 98.7(2) ?
S2 Ba1 S9 3_565 . . 98.7(2) ?
In3 Ba2 In3 5_544 . 5_545 111.53(16) ?
In3 Ba2 Zn1 5_544 . 5_544 57.8(2) ?
In3 Ba2 S2 5_544 . 2_665 119.8(4) ?
In3 Ba2 S3 5_544 . 5_545 144.8(3) ?
In3 Ba2 S4 5_544 . 5_544 73.8(3) ?
In3 Ba2 S5 5_544 . 5_544 76.9(3) ?
In3 Ba2 S7 5_544 . 5_544 36.6(3) ?
In3 Ba2 S8 5_544 . 5_545 97.6(2) ?
In3 Ba2 Zn1 5_545 . 5_544 63.5(2) ?
In3 Ba2 S2 5_545 . 2_665 116.5(4) ?
In3 Ba2 S3 5_545 . 5_545 90.4(4) ?
In3 Ba2 S4 5_545 . 5_544 123.4(2) ?
In3 Ba2 S5 5_545 . 5_544 79.8(3) ?
In3 Ba2 S7 5_545 . 5_544 75.3(3) ?
In3 Ba2 S8 5_545 . 5_545 38.4(2) ?
Zn1 Ba2 S2 5_544 . 2_665 117.72(6) ?
Zn1 Ba2 S3 5_544 . 5_545 153.5(5) ?
Zn1 Ba2 S4 5_544 . 5_544 126.2(3) ?
Zn1 Ba2 S5 5_544 . 5_544 39.53(9) ?
Zn1 Ba2 S7 5_544 . 5_544 38.09(14) ?
Zn1 Ba2 S8 5_544 . 5_545 79.56(16) ?
S2 Ba2 S3 2_665 . 5_545 68.19(18) ?
S2 Ba2 S4 2_665 . 5_544 105.3(2) ?
S2 Ba2 S5 2_665 . 5_544 78.19(9) ?
S2 Ba2 S7 2_665 . 5_544 148.1(3) ?
S2 Ba2 S8 2_665 . 5_545 142.6(5) ?
S3 Ba2 S4 5_545 . 5_544 71.0(3) ?
S3 Ba2 S5 5_545 . 5_544 136.0(4) ?
S3 Ba2 S7 5_545 . 5_544 143.52(16) ?
S3 Ba2 S8 5_545 . 5_545 82.5(3) ?
S4 Ba2 S5 5_544 . 5_544 147.9(5) ?
S4 Ba2 S7 5_544 . 5_544 88.9(3) ?
S4 Ba2 S8 5_544 . 5_545 85.4(2) ?
S5 Ba2 S7 5_544 . 5_544 75.08(15) ?
S5 Ba2 S8 5_544 . 5_545 111.5(2) ?
S7 Ba2 S8 5_544 . 5_545 65.4(2) ?
Ba1 Ba3 Fe1 6_654 . 8_544 80.5(3) ?
Ba1 Ba3 S1 6_654 . 2_665 46.7(3) ?
Ba1 Ba3 S2 6_654 . 8_545 125.37(17) ?
Ba1 Ba3 S3 6_654 . 8_545 159.8(4) ?
Ba1 Ba3 S4 6_654 . 8_544 101.9(4) ?
Ba1 Ba3 S7 6_654 . 7_454 52.20(18) ?
Ba1 Ba3 S8 6_654 . 7_455 116.12(16) ?
Fe1 Ba3 S1 8_544 . 2_665 124.4(4) ?
Fe1 Ba3 S2 8_544 . 8_545 145.78(15) ?
Fe1 Ba3 S3 8_544 . 8_545 81.7(3) ?
Fe1 Ba3 S4 8_544 . 8_544 37.5(2) ?
Fe1 Ba3 S7 8_544 . 7_454 90.5(4) ?
Fe1 Ba3 S8 8_544 . 7_455 116.4(2) ?
S1 Ba3 S2 2_665 . 8_545 78.9(3) ?
S1 Ba3 S3 2_665 . 8_545 144.4(5) ?
S1 Ba3 S4 2_665 . 8_544 147.0(4) ?
S1 Ba3 S7 2_665 . 7_454 71.76(17) ?
S1 Ba3 S8 2_665 . 7_455 103.6(2) ?
S2 Ba3 S3 8_545 . 8_545 68.0(3) ?
S2 Ba3 S4 8_545 . 8_544 132.3(3) ?
S2 Ba3 S7 8_545 . 7_454 122.5(3) ?
S2 Ba3 S8 8_545 . 7_455 75.1(3) ?
S3 Ba3 S4 8_545 . 8_544 68.5(2) ?
S3 Ba3 S7 8_545 . 7_454 137.59(10) ?
S3 Ba3 S8 8_545 . 7_455 80.5(2) ?
S4 Ba3 S7 8_544 . 7_454 80.1(2) ?
S4 Ba3 S8 8_544 . 7_455 79.4(2) ?
S7 Ba3 S8 7_454 . 7_455 65.8(2) ?
S4 In1 S4 . . 2_665 99.8(6) ?
S4 In1 S8 . . . 116.3(2) ?
S4 In1 S8 . . 2_665 111.1(2) ?
S4 In1 S8 2_665 . . 111.1(2) ?
S4 In1 S8 2_665 . 2_665 116.3(2) ?
S8 In1 S8 . . 2_665 103.0(6) ?
Ba1 In2 S1 5_555 . . 53.5(4) ?
Ba1 In2 S5 5_555 . . 59.3(3) ?
Ba1 In2 S6 5_555 . . 114.0(3) ?
Ba1 In2 S6 5_555 . 4_655 114.0(3) ?
S1 In2 S5 . . . 112.7(5) ?
S1 In2 S6 . . . 103.5(2) ?
S1 In2 S6 . . 4_655 103.5(2) ?
S5 In2 S6 . . . 102.5(4) ?
S5 In2 S6 . . 4_655 102.5(4) ?
S6 In2 S6 . . 4_655 131.9(5) ?
Ba1 In3 Ba2 . . 5_554 133.4(4) ?
Ba1 In3 Ba2 . . 5_555 115.0(4) ?
Ba1 In3 S6 . . . 150.0(2) ?
Ba1 In3 S7 . . . 59.7(2) ?
Ba1 In3 S8 . . . 104.15(17) ?
Ba1 In3 S9 . . . 52.5(2) ?
Ba2 In3 Ba2 5_554 . 5_555 111.53(16) ?
Ba2 In3 S6 5_554 . . 60.6(4) ?
Ba2 In3 S7 5_554 . . 165.4(2) ?
Ba2 In3 S8 5_554 . . 57.1(3) ?
Ba2 In3 S9 5_554 . . 90.8(5) ?
Ba2 In3 S6 5_555 . . 58.5(4) ?
Ba2 In3 S7 5_555 . . 56.4(3) ?
Ba2 In3 S8 5_555 . . 114.2(3) ?
Ba2 In3 S9 5_555 . . 136.7(4) ?
S6 In3 S7 . . . 111.9(6) ?
S6 In3 S8 . . . 104.8(3) ?
S6 In3 S9 . . . 109.5(3) ?
S7 In3 S8 . . . 117.7(3) ?
S7 In3 S9 . . . 103.7(4) ?
S8 In3 S9 . . . 109.1(6) ?
Ba3 Fe1 S2 8_555 . . 65.4(4) ?
Ba3 Fe1 S3 8_555 . . 169.5(3) ?
Ba3 Fe1 S3 8_555 . 6_665 79.1(4) ?
Ba3 Fe1 S4 8_555 . . 63.3(4) ?
S2 Fe1 S3 . . . 107.7(6) ?
S2 Fe1 S3 . . 6_665 104.4(3) ?
S2 Fe1 S4 . . . 111.2(3) ?
S3 Fe1 S3 . . 6_665 110.8(4) ?
S3 Fe1 S4 . . . 114.8(3) ?
S3 Fe1 S4 6_665 . . 107.4(6) ?
Ba2 Zn1 Ba2 5_555 . 8_655 116.61(8) ?
Ba2 Zn1 S5 5_555 . . 58.39(4) ?
Ba2 Zn1 S7 5_555 . . 61.38(16) ?
Ba2 Zn1 S7 5_555 . 4_655 160.0(6) ?
Ba2 Zn1 S9 5_555 . 1_556 94.5(3) ?
Ba2 Zn1 S5 8_655 . . 58.39(4) ?
Ba2 Zn1 S7 8_655 . . 160.0(6) ?
Ba2 Zn1 S7 8_655 . 4_655 61.38(16) ?
Ba2 Zn1 S9 8_655 . 1_556 94.5(3) ?
S5 Zn1 S7 . . . 114.5(2) ?
S5 Zn1 S7 . . 4_655 114.5(2) ?
S5 Zn1 S9 . . 1_556 102.6(6) ?
S7 Zn1 S7 . . 4_655 113.0(5) ?
S7 Zn1 S9 . . 1_556 105.4(4) ?
S7 Zn1 S9 4_655 . 1_556 105.4(4) ?
Ba1 S1 Ba1 5_554 . 5_555 166.28(17) ?
Ba1 S1 Ba3 5_554 . 2_665 85.0(3) ?
Ba1 S1 Ba3 5_554 . 3_565 85.0(3) ?
Ba1 S1 In2 5_554 . . 103.2(5) ?
Ba1 S1 Ba3 5_555 . 2_665 93.9(3) ?
Ba1 S1 Ba3 5_555 . 3_565 93.9(3) ?
Ba1 S1 In2 5_555 . . 90.5(5) ?
Ba3 S1 Ba3 2_665 . 3_565 166.7(4) ?
Ba3 S1 In2 2_665 . . 95.36(9) ?
Ba3 S1 In2 3_565 . . 95.36(9) ?
Ba1 S2 Ba2 2_665 . 2_665 108.68(9) ?
Ba1 S2 Ba3 2_665 . 8_554 99.4(4) ?
Ba1 S2 Fe1 2_665 . . 159.7(5) ?
Ba2 S2 Ba3 2_665 . 8_554 99.2(4) ?
Ba2 S2 Fe1 2_665 . . 86.55(10) ?
Ba3 S2 Fe1 8_554 . . 90.9(5) ?
Ba2 S3 Ba3 5_554 . 8_554 111.1(4) ?
Ba2 S3 Fe1 5_554 . . 138.6(4) ?
Ba2 S3 Fe1 5_554 . 6_664 85.8(4) ?
Ba3 S3 Fe1 8_554 . . 90.6(3) ?
Ba3 S3 Fe1 8_554 . 6_664 98.3(4) ?
Fe1 S3 Fe1 . . 6_664 126.8(4) ?
Ba2 S4 Ba3 5_555 . 8_555 108.8(4) ?
Ba2 S4 In1 5_555 . . 117.46(18) ?
Ba2 S4 Fe1 5_555 . . 112.4(2) ?
Ba3 S4 In1 8_555 . . 127.15(17) ?
Ba3 S4 Fe1 8_555 . . 79.2(3) ?
In1 S4 Fe1 . . . 103.9(6) ?
Ba2 S5 Ba2 5_555 . 8_655 163.4(2) ?
Ba2 S5 In2 5_555 . . 94.2(3) ?
Ba2 S5 Zn1 5_555 . . 82.08(8) ?
Ba2 S5 In2 8_655 . . 94.2(3) ?
Ba2 S5 Zn1 8_655 . . 82.08(8) ?
In2 S5 Zn1 . . . 103.4(6) ?
In2 S6 In3 . . . 102.97(19) ?
Ba2 S7 Ba3 5_555 . 7_555 113.2(3) ?
Ba2 S7 In3 5_555 . . 86.9(3) ?
Ba2 S7 Zn1 5_555 . . 80.5(2) ?
Ba3 S7 In3 7_555 . . 132.8(4) ?
Ba3 S7 Zn1 7_555 . . 120.1(5) ?
In3 S7 Zn1 . . . 104.7(4) ?
Ba2 S8 Ba3 5_554 . 7_554 112.8(4) ?
Ba2 S8 In1 5_554 . . 119.00(18) ?
Ba2 S8 In3 5_554 . . 84.5(3) ?
Ba3 S8 In1 7_554 . . 119.45(18) ?
Ba3 S8 In3 7_554 . . 111.09(18) ?
In1 S8 In3 . . . 103.1(6) ?
Ba1 S9 In3 . . . 90.1(4) ?
Ba1 S9 In3 . . 4_655 90.1(4) ?
Ba1 S9 Zn1 . . 1_554 137.1(4) ?
In3 S9 In3 . . 4_655 117.7(6) ?
In3 S9 Zn1 . . 1_554 110.5(4) ?
In3 S9 Zn1 4_655 . 1_554 110.5(4) ?

loop_
_geom_bond_atom_site_label_1
_geom_bond_atom_site_label_2
_geom_bond_site_symmetry_1
_geom_bond_site_symmetry_2
_geom_bond_distance
_geom_bond_publ_flag
Ba1 Ba3 . 6_655 4.411(13) ?
Ba1 Ba3 . 7_555 4.411(13) ?
Ba1 In2 . 5_544 4.093(14) ?
Ba1 In3 . . 4.062(4) ?
Ba1 In3 . 4_655 4.062(4) ?
Ba1 S1 . 5_544 3.29(2) ?
Ba1 S1 . 5_545 3.22(2) ?
Ba1 S2 . 2_665 3.087(4) ?
Ba1 S2 . 3_565 3.087(4) ?
Ba1 S9 . . 3.224(11) ?
Ba2 In3 . 5_544 3.982(16) ?
Ba2 In3 . 5_545 3.836(16) ?
Ba2 Zn1 . 5_544 3.7338(19) ?
Ba2 S2 . 2_665 3.168(4) ?
Ba2 S3 . 5_545 3.179(10) ?
Ba2 S4 . 5_544 3.184(10) ?
Ba2 S5 . 5_544 3.2104(12) ?
Ba2 S7 . 5_544 3.323(8) ?
Ba2 S8 . 5_545 3.236(11) ?
Ba3 Fe1 . 8_544 3.655(16) ?
Ba3 S1 . 2_665 3.3094(18) ?
Ba3 S2 . 8_545 3.232(19) ?
Ba3 S3 . 8_545 3.239(9) ?
Ba3 S4 . 8_544 3.324(11) ?
Ba3 S7 . 7_454 3.209(9) ?
Ba3 S8 . 7_455 3.310(10) ?
In1 S4 . . 2.454(13) ?
In1 S4 . 2_665 2.454(13) ?
In1 S8 . . 2.456(12) ?
In1 S8 . 2_665 2.456(12) ?
In2 S1 . . 2.407(6) ?
In2 S5 . . 2.484(19) ?
In2 S6 . . 2.461(6) ?
In2 S6 . 4_655 2.461(6) ?
In3 S6 . . 2.417(4) ?
In3 S7 . . 2.380(18) ?
In3 S8 . . 2.395(11) ?
In3 S9 . . 2.463(9) ?
Fe1 S2 . . 2.237(4) ?
Fe1 S3 . . 2.246(18) ?
Fe1 S3 . 6_665 2.265(11) ?
Fe1 S4 . . 2.263(11) ?
Zn1 S5 . . 2.399(5) ?
Zn1 S7 . . 2.335(8) ?
Zn1 S7 . 4_655 2.335(8) ?
Zn1 S9 . 1_556 2.387(19) ?

loop_
_geom_hbond_atom_site_label_D
_geom_hbond_atom_site_label_H
_geom_hbond_atom_site_label_A
_geom_hbond_site_symmetry_D
_geom_hbond_site_symmetry_H
_geom_hbond_site_symmetry_A
_geom_hbond_distance_DH
_geom_hbond_distance_HA
_geom_hbond_distance_DA
_geom_hbond_angle_DHA
_geom_hbond_publ_flag
? ? ? ? ? ? ? ? ? ? ?

loop_
_geom_torsion_atom_site_label_1
_geom_torsion_atom_site_label_2
_geom_torsion_atom_site_label_3
_geom_torsion_atom_site_label_4
_geom_torsion_site_symmetry_1
_geom_torsion_site_symmetry_2
_geom_torsion_site_symmetry_3
_geom_torsion_site_symmetry_4
_geom_torsion
_geom_torsion_publ_flag
? ? ? ? ? ? ? ? ? ?

loop_
_restr_angle_atom_site_label_1
_restr_angle_site_symmetry_1
_restr_angle_atom_site_label_2
_restr_angle_site_symmetry_2
_restr_angle_atom_site_label_3
_restr_angle_site_symmetry_3
_restr_angle_target
_restr_angle_target_weight_param
? ? ? ? ? ? ? ?

loop_
_restr_distance_atom_site_label_1
_restr_distance_site_symmetry_1
_restr_distance_atom_site_label_2
_restr_distance_site_symmetry_2
_restr_distance_target
_restr_distance_target_weight_param
? ? ? ? ? ?

loop_
_restr_equal_angle_atom_site_label_1
_restr_equal_angle_site_symmetry_1
_restr_equal_angle_atom_site_label_2
_restr_equal_angle_site_symmetry_2
_restr_equal_angle_atom_site_label_3
_restr_equal_angle_site_symmetry_3
_restr_equal_angle_class_class_id
_restr_equal_angle_class_target_weight_param
? ? ? ? ? ? ? ?

loop_
_restr_equal_distance_atom_site_label_1
_restr_equal_distance_site_symmetry_1
_restr_equal_distance_atom_site_label_2
_restr_equal_distance_site_symmetry_2
_restr_equal_distance_class_class_id
_restr_equal_distance_class_target_weight_param
? ? ? ? ? ?

loop_
_restr_equal_torsion_atom_site_label_1
_restr_equal_torsion_site_symmetry_1
_restr_equal_torsion_atom_site_label_2
_restr_equal_torsion_site_symmetry_2
_restr_equal_torsion_atom_site_label_3
_restr_equal_torsion_site_symmetry_3
_restr_equal_torsion_atom_site_label_4
_restr_equal_torsion_site_symmetry_4
_restr_equal_torsion_class_class_id
_restr_equal_torsion_class_target_weight_param
? ? ? ? ? ? ? ? ? ?

loop_
_restr_torsion_atom_site_label_1
_restr_torsion_site_symmetry_1
_restr_torsion_atom_site_label_2
_restr_torsion_site_symmetry_2
_restr_torsion_atom_site_label_3
_restr_torsion_site_symmetry_3
_restr_torsion_atom_site_label_4
_restr_torsion_site_symmetry_4
_restr_torsion_angle_target
_restr_torsion_weight_param
? ? ? ? ? ? ? ? ? ?

loop_
_twin_individual_id
_twin_individual_mass_fraction_refined
_twin_individual_twin_matrix_11
_twin_individual_twin_matrix_12
_twin_individual_twin_matrix_13
_twin_individual_twin_matrix_21
_twin_individual_twin_matrix_22
_twin_individual_twin_matrix_23
_twin_individual_twin_matrix_31
_twin_individual_twin_matrix_32
_twin_individual_twin_matrix_33
1 0.95(5) 1 0 0 0 1 0 0 0 1
2 0.05(5) -1 0 0 0 -1 0 0 0 -1

loop_
_jana_atom_site_adp_c_label
_jana_atom_site_adp_c_type_symbol
_jana_atom_site_adp_c_111
_jana_atom_site_adp_c_112
_jana_atom_site_adp_c_113
_jana_atom_site_adp_c_122
_jana_atom_site_adp_c_123
_jana_atom_site_adp_c_133
_jana_atom_site_adp_c_222
_jana_atom_site_adp_c_223
_jana_atom_site_adp_c_233
_jana_atom_site_adp_c_333
? ? ? ? ? ? ? ? ? ? ? ?

loop_
_jana_atom_site_adp_d_label
_jana_atom_site_adp_d_type_symbol
_jana_atom_site_adp_d_1111
_jana_atom_site_adp_d_1112
_jana_atom_site_adp_d_1113
_jana_atom_site_adp_d_1122
_jana_atom_site_adp_d_1123
_jana_atom_site_adp_d_1133
_jana_atom_site_adp_d_1222
_jana_atom_site_adp_d_1223
_jana_atom_site_adp_d_1233
_jana_atom_site_adp_d_1333
_jana_atom_site_adp_d_2222
_jana_atom_site_adp_d_2223
_jana_atom_site_adp_d_2233
_jana_atom_site_adp_d_2333
_jana_atom_site_adp_d_3333
? ? ? ? ? ? ? ? ? ? ? ? ? ? ? ? ?

loop_
_jana_atom_site_adp_e_label
_jana_atom_site_adp_e_type_symbol
_jana_atom_site_adp_e_11111
_jana_atom_site_adp_e_11112
_jana_atom_site_adp_e_11113
_jana_atom_site_adp_e_11122
_jana_atom_site_adp_e_11123
_jana_atom_site_adp_e_11133
_jana_atom_site_adp_e_11222
_jana_atom_site_adp_e_11223
_jana_atom_site_adp_e_11233
_jana_atom_site_adp_e_11333
_jana_atom_site_adp_e_12222
_jana_atom_site_adp_e_12223
_jana_atom_site_adp_e_12233
_jana_atom_site_adp_e_12333
_jana_atom_site_adp_e_13333
_jana_atom_site_adp_e_22222
_jana_atom_site_adp_e_22223
_jana_atom_site_adp_e_22233
_jana_atom_site_adp_e_22333
_jana_atom_site_adp_e_23333
_jana_atom_site_adp_e_33333
? ? ? ? ? ? ? ? ? ? ? ? ? ? ? ? ? ? ? ? ? ? ?

loop_
_jana_atom_site_adp_f_label
_jana_atom_site_adp_f_type_symbol
_jana_atom_site_adp_f_111111
_jana_atom_site_adp_f_111112
_jana_atom_site_adp_f_111113
_jana_atom_site_adp_f_111122
_jana_atom_site_adp_f_111123
_jana_atom_site_adp_f_111133
_jana_atom_site_adp_f_111222
_jana_atom_site_adp_f_111223
_jana_atom_site_adp_f_111233
_jana_atom_site_adp_f_111333
_jana_atom_site_adp_f_112222
_jana_atom_site_adp_f_112223
_jana_atom_site_adp_f_112233
_jana_atom_site_adp_f_112333
_jana_atom_site_adp_f_113333
_jana_atom_site_adp_f_122222
_jana_atom_site_adp_f_122223
_jana_atom_site_adp_f_122233
_jana_atom_site_adp_f_122333
_jana_atom_site_adp_f_123333
_jana_atom_site_adp_f_133333
_jana_atom_site_adp_f_222222
_jana_atom_site_adp_f_222223
_jana_atom_site_adp_f_222233
_jana_atom_site_adp_f_222333
_jana_atom_site_adp_f_223333
_jana_atom_site_adp_f_233333
_jana_atom_site_adp_f_333333
? ? ? ? ? ? ? ? ? ? ? ? ? ? ? ? ? ? ? ? ? ? ? ? ? ? ? ? ? ?
